data_2021771
loop_
_publ_author_name
'Krawczyk, Marta S.'
'Majerz, Irena'

_publ_section_title
;
 The Na---O bond in sodium fenamate
;
_journal_coeditor_code WF5146SUP1
_journal_issue 5
_journal_name_full 'Acta Crystallographica Section B Structural Science, Crystal Engineering and Materials'
_journal_paper_doi 10.1107/S2052520619009065
_journal_volume 75
_journal_year 2019
_chemical_formula_moiety 'C13 H14 N Na O4, H2 O'
_chemical_formula_sum 'C13 H16 N Na O5'
_chemical_formula_weight 289.26
_space_group_crystal_system monoclinic
_space_group_IT_number 14
_space_group_name_Hall '-P 2yn'
_space_group_name_H-M_alt 'P 1 21/n 1'
_symmetry_space_group_name_Hall '-P 2yn'
_symmetry_space_group_name_H-M 'P 1 21/n 1'
_atom_sites_solution_hydrogens mixed
_audit_creation_method SHELXL-2014/7
_cell_angle_alpha 90.00(3)
_cell_angle_beta 105.12(3)
_cell_angle_gamma 90.00(3)
_cell_formula_units_Z 4
_cell_length_a 6.059(3)
_cell_length_b 37.243(7)
_cell_length_c 6.577(3)
_cell_measurement_reflns_used 3722
_cell_measurement_temperature 293(2)
_cell_measurement_theta_max 67.96
_cell_measurement_theta_min 2.37
_cell_volume 1432.8(10)
_computing_cell_refinement
;
'CrysAlis RED, Oxford Diffraction Ltd.,
Version 1.171.33.66 (release 28-04-2010 CrysAlis171 .NET)
(compiled Apr 28 2010,14:27:37)'
;
_computing_data_collection
;
'CrysAlis CCD, Oxford Diffraction Ltd.,
Version 1.171.33.66 (release 28-04-2010 CrysAlis171 .NET)
(compiled Apr 28 2010,14:27:37)'
;
_computing_data_reduction
;
'CrysAlis RED, Oxford Diffraction Ltd.,
Version 1.171.33.66 (release 28-04-2010 CrysAlis171 .NET)
(compiled Apr 28 2010,14:27:37)'
;
_computing_structure_refinement 'SHELXL-2014/7 (Sheldrick, 2014)'
_computing_structure_solution 'SHELXS-97 (Sheldrick, 1990)'
_diffrn_ambient_temperature 293(2)
_diffrn_measured_fraction_theta_full 0.996
_diffrn_measured_fraction_theta_max 0.995
_diffrn_measurement_device_type 'Xcalibur with CCD Onyx detector'
_diffrn_measurement_method '\w scans'
_diffrn_radiation_type CuK\a
_diffrn_radiation_wavelength 1.5418
_diffrn_reflns_av_R_equivalents 0.0319
_diffrn_reflns_av_unetI/netI 0.0237
_diffrn_reflns_Laue_measured_fraction_full 0.996
_diffrn_reflns_Laue_measured_fraction_max 0.995
_diffrn_reflns_limit_h_max 7
_diffrn_reflns_limit_h_min -4
_diffrn_reflns_limit_k_max 35
_diffrn_reflns_limit_k_min -44
_diffrn_reflns_limit_l_max 7
_diffrn_reflns_limit_l_min -7
_diffrn_reflns_number 4755
_diffrn_reflns_point_group_measured_fraction_full 0.996
_diffrn_reflns_point_group_measured_fraction_max 0.995
_diffrn_reflns_theta_full 68.000
_diffrn_reflns_theta_max 68.078
_diffrn_reflns_theta_min 2.373
_diffrn_source 'Enhance (Cu) X-ray Source'
_exptl_absorpt_coefficient_mu 1.120
_exptl_absorpt_correction_T_max 0.952
_exptl_absorpt_correction_T_min 0.918
_exptl_absorpt_correction_type analytical
_exptl_absorpt_process_details
;
CrysAlis RED, Oxford Diffraction Ltd.,
Version 1.171.33.66 (release 28-04-2010 CrysAlis171 .NET)
(compiled Apr 28 2010,14:27:37)
Analytical numeric absorption correction using a multifaceted crystal
   model based on expressions derived by R.C. Clark & J.S. Reid.
(Clark, R. C. & Reid, J. S. (1995). Acta Cryst. A51, 887-897)
;
_exptl_crystal_colour colourless
_exptl_crystal_density_diffrn 1.341
_exptl_crystal_description block
_exptl_crystal_F_000 608
_exptl_crystal_size_max 0.750
_exptl_crystal_size_mid 0.690
_exptl_crystal_size_min 0.440
_refine_diff_density_max 0.31
_refine_diff_density_min -0.47
_refine_diff_density_rms 0.105
_refine_ls_extinction_method none
_refine_ls_goodness_of_fit_ref 1.072
_refine_ls_hydrogen_treatment mixed
_refine_ls_matrix_type full
_refine_ls_number_parameters 184
_refine_ls_number_reflns 2603
_refine_ls_number_restraints 0
_refine_ls_restrained_S_all 1.072
_refine_ls_R_factor_all 0.0689
_refine_ls_R_factor_gt 0.0656
_refine_ls_shift/su_max 0.001
_refine_ls_shift/su_mean 0.000
_refine_ls_structure_factor_coef Fsqd
_refine_ls_weighting_details 'w=1/[\s^2^(Fo^2^)+(0.1355P)^2^+0.2705P] where P=(Fo^2^+2Fc^2^)/3'
_refine_ls_weighting_scheme calc
_refine_ls_wR_factor_gt 0.1779
_refine_ls_wR_factor_ref 0.1814
_reflns_Friedel_coverage 0.000
_reflns_number_gt 2331
_reflns_number_total 2603
_reflns_threshold_expression 'I > 2\s(I)'
_cod_data_source_file wf5146sup1.cif
_cod_data_source_block I
_cod_database_code 2021771
_shelx_shelxl_version_number 2014/7
_shelx_space_group_comment
;
The symmetry employed for this shelxl refinement is uniquely defined
by the following loop, which should always be used as a source of
symmetry information in preference to the above space-group names.
They are only intended as comments.
;
_shelx_estimated_absorpt_t_min 0.487
_shelx_estimated_absorpt_t_max 0.638

loop_
_space_group_symop_operation_xyz
'x, y, z'
'-x+1/2, y+1/2, -z+1/2'
'-x, -y, -z'
'x-1/2, -y-1/2, z-1/2'

loop_
_atom_site_label
_atom_site_type_symbol
_atom_site_fract_x
_atom_site_fract_y
_atom_site_fract_z
_atom_site_U_iso_or_equiv
_atom_site_adp_type
_atom_site_occupancy
_atom_site_site_symmetry_order
_atom_site_calc_flag
_atom_site_refinement_flags_posn
_atom_site_refinement_flags_adp
Na Na 0.57350(12) 0.98451(2) 0.76298(11) 0.0382(3) Uani 1 1 d . .
O1 O 0.8816(2) 0.94185(4) 0.8034(2) 0.0359(4) Uani 1 1 d . .
O2 O 0.7285(2) 0.91140(4) 0.5121(2) 0.0388(4) Uani 1 1 d . .
N1 N 0.9154(3) 0.85053(6) 0.4391(3) 0.0493(5) Uani 1 1 d . .
H1N H 0.796(5) 0.8628(9) 0.432(5) 0.059 Uiso 1 1 d . U
C1 C 0.8858(3) 0.91630(5) 0.6772(3) 0.0280(4) Uani 1 1 d . .
C2 C 1.0883(3) 0.89173(5) 0.7230(3) 0.0298(4) Uani 1 1 d . .
C3 C 1.1010(3) 0.86115(5) 0.5984(3) 0.0337(4) Uani 1 1 d . .
C4 C 1.3041(4) 0.84086(6) 0.6461(3) 0.0419(5) Uani 1 1 d . .
H4 H 1.3148 0.8207 0.5655 0.050 Uiso 1 1 calc R U
C5 C 1.4874(3) 0.85035(6) 0.8105(4) 0.0458(5) Uani 1 1 d . .
H5 H 1.6213 0.8369 0.8376 0.055 Uiso 1 1 calc R U
C6 C 1.4736(3) 0.87962(6) 0.9350(3) 0.0446(5) Uani 1 1 d . .
H6 H 1.5963 0.8856 1.0478 0.054 Uiso 1 1 calc R U
C7 C 1.2765(3) 0.89989(5) 0.8909(3) 0.0380(5) Uani 1 1 d . .
H7 H 1.2684 0.9196 0.9754 0.046 Uiso 1 1 calc R U
C8 C 0.9074(3) 0.82217(5) 0.2970(3) 0.0352(4) Uani 1 1 d . .
C9 C 0.7318(4) 0.79716(6) 0.2690(3) 0.0444(5) Uani 1 1 d . .
H9 H 0.6290 0.7984 0.3520 0.053 Uiso 1 1 calc R U
C10 C 0.7088(4) 0.77064(6) 0.1198(4) 0.0523(6) Uani 1 1 d . .
H10 H 0.5895 0.7542 0.1014 0.063 Uiso 1 1 calc R U
C11 C 0.8611(4) 0.76813(6) -0.0033(4) 0.0515(6) Uani 1 1 d . .
H11 H 0.8457 0.7500 -0.1034 0.062 Uiso 1 1 calc R U
C12 C 1.0362(4) 0.79271(7) 0.0238(4) 0.0502(6) Uani 1 1 d . .
H12 H 1.1398 0.7911 -0.0582 0.060 Uiso 1 1 calc R U
C13 C 1.0592(3) 0.81967(6) 0.1715(4) 0.0436(5) Uani 1 1 d . .
H13 H 1.1770 0.8363 0.1873 0.052 Uiso 1 1 calc R U
O1W O 0.2411(2) 0.99281(4) 0.8830(2) 0.0409(4) Uani 1 1 d . .
H1W1 H 0.1749 1.0122 0.8282 0.061 Uiso 1 1 d R U
H1W2 H 0.1348 0.9769 0.8613 0.061 Uiso 1 1 d R U
O2W O 0.4009(2) 0.96176(4) 0.4184(2) 0.0425(4) Uani 1 1 d . .
H2W1 H 0.4923 0.9437 0.4368 0.064 Uiso 1 1 d R U
H2W2 H 0.2669 0.9524 0.3744 0.064 Uiso 1 1 d R U
O3W O 0.9539(3) 0.94091(5) 0.2297(2) 0.0449(4) Uani 1 1 d . .
H3W1 H 0.8885 0.9262 0.2962 0.067 Uiso 1 1 d R U
H3W2 H 0.9329 0.9318 0.1062 0.067 Uiso 1 1 d R U

loop_
_atom_site_aniso_label
_atom_site_aniso_U_11
_atom_site_aniso_U_22
_atom_site_aniso_U_33
_atom_site_aniso_U_23
_atom_site_aniso_U_13
_atom_site_aniso_U_12
Na 0.0323(4) 0.0503(5) 0.0303(5) -0.0040(3) 0.0048(3) 0.0050(3)
O1 0.0355(7) 0.0389(8) 0.0310(7) -0.0060(5) 0.0047(5) 0.0021(5)
O2 0.0308(7) 0.0468(8) 0.0329(7) -0.0072(6) -0.0021(5) 0.0071(5)
N1 0.0325(9) 0.0545(11) 0.0527(11) -0.0246(9) -0.0038(8) 0.0089(7)
C1 0.0278(8) 0.0327(9) 0.0236(8) 0.0018(6) 0.0069(6) -0.0021(6)
C2 0.0272(8) 0.0342(9) 0.0264(8) 0.0030(7) 0.0042(7) -0.0002(7)
C3 0.0290(9) 0.0382(10) 0.0312(9) -0.0015(7) 0.0029(7) -0.0006(7)
C4 0.0370(10) 0.0412(11) 0.0436(11) -0.0028(8) 0.0031(8) 0.0090(8)
C5 0.0315(9) 0.0518(13) 0.0487(12) 0.0082(9) 0.0009(9) 0.0100(8)
C6 0.0313(9) 0.0548(13) 0.0384(10) 0.0028(9) -0.0076(8) 0.0007(8)
C7 0.0388(10) 0.0391(10) 0.0306(9) 0.0002(7) -0.0007(8) -0.0017(8)
C8 0.0326(9) 0.0350(10) 0.0342(10) -0.0040(7) 0.0019(7) 0.0032(7)
C9 0.0421(11) 0.0497(12) 0.0429(11) -0.0057(9) 0.0139(8) -0.0059(9)
C10 0.0570(13) 0.0403(12) 0.0572(14) -0.0082(10) 0.0109(11) -0.0107(9)
C11 0.0618(14) 0.0439(12) 0.0452(12) -0.0125(9) 0.0072(10) 0.0100(10)
C12 0.0484(12) 0.0618(14) 0.0429(11) -0.0053(10) 0.0161(10) 0.0120(10)
C13 0.0364(10) 0.0459(11) 0.0481(12) -0.0006(9) 0.0103(8) -0.0017(8)
O1W 0.0314(7) 0.0460(8) 0.0435(8) -0.0058(6) 0.0063(6) -0.0032(5)
O2W 0.0343(7) 0.0439(8) 0.0434(8) -0.0034(6) -0.0004(6) 0.0018(5)
O3W 0.0426(8) 0.0596(9) 0.0301(7) -0.0010(6) 0.0052(6) -0.0075(6)

loop_
_atom_type_symbol
_atom_type_description
_atom_type_scat_dispersion_real
_atom_type_scat_dispersion_imag
_atom_type_scat_source
C C 0.0181 0.0091 'International Tables Vol C Tables 4.2.6.8 and 6.1.1.4'
H H 0.0000 0.0000 'International Tables Vol C Tables 4.2.6.8 and 6.1.1.4'
N N 0.0311 0.0180 'International Tables Vol C Tables 4.2.6.8 and 6.1.1.4'
O O 0.0492 0.0322 'International Tables Vol C Tables 4.2.6.8 and 6.1.1.4'
Na Na 0.1353 0.1239 'International Tables Vol C Tables 4.2.6.8 and 6.1.1.4'

loop_
_geom_angle_atom_site_label_1
_geom_angle_atom_site_label_2
_geom_angle_atom_site_label_3
_geom_angle
_geom_angle_site_symmetry_1
_geom_angle_site_symmetry_3
O2W Na O1W 103.43(7) 3_676 .
O2W Na O2W 83.76(7) 3_676 .
O1W Na O2W 99.36(7) . .
O2W Na O1 117.64(6) 3_676 .
O1W Na O1 138.62(7) . .
O2W Na O1 90.33(6) . .
O2W Na O1W 96.53(7) 3_676 3_677
O1W Na O1W 81.81(6) . 3_677
O2W Na O1W 178.71(6) . 3_677
O1 Na O1W 88.42(6) . 3_677
O2W Na Na 42.25(4) 3_676 3_676
O1W Na Na 105.35(6) . 3_676
O2W Na Na 41.51(4) . 3_676
O1 Na Na 108.25(5) . 3_676
O1W Na Na 138.77(6) 3_677 3_676
O2W Na Na 103.15(6) 3_676 3_677
O1W Na Na 41.81(4) . 3_677
O2W Na Na 141.17(6) . 3_677
O1 Na Na 117.95(5) . 3_677
O1W Na Na 39.99(4) 3_677 3_677
Na Na Na 132.73(5) 3_676 3_677
O2W Na H2W1 95.9 3_676 .
O1W Na H2W1 111.2 . .
O2W Na H2W1 19.5 . .
O1 Na H2W1 71.1 . .
O1W Na H2W1 159.3 3_677 .
Na Na H2W1 55.3 3_676 .
Na Na H2W1 149.9 3_677 .
C1 O1 Na 124.68(11) . .
C3 N1 C8 126.98(18) . .
C3 N1 H1N 114(2) . .
C8 N1 H1N 119(2) . .
O2 C1 O1 122.33(16) . .
O2 C1 C2 118.81(16) . .
O1 C1 C2 118.83(15) . .
C7 C2 C3 118.37(17) . .
C7 C2 C1 118.87(17) . .
C3 C2 C1 122.71(15) . .
N1 C3 C4 120.47(18) . .
N1 C3 C2 120.86(17) . .
C4 C3 C2 118.61(17) . .
C5 C4 C3 121.0(2) . .
C5 C4 H4 119.5 . .
C3 C4 H4 119.5 . .
C4 C5 C6 120.48(19) . .
C4 C5 H5 119.8 . .
C6 C5 H5 119.8 . .
C7 C6 C5 119.42(18) . .
C7 C6 H6 120.3 . .
C5 C6 H6 120.3 . .
C6 C7 C2 122.04(19) . .
C6 C7 H7 119.0 . .
C2 C7 H7 119.0 . .
C13 C8 C9 118.61(19) . .
C13 C8 N1 122.21(19) . .
C9 C8 N1 119.00(19) . .
C10 C9 C8 120.5(2) . .
C10 C9 H9 119.7 . .
C8 C9 H9 119.7 . .
C9 C10 C11 120.6(2) . .
C9 C10 H10 119.7 . .
C11 C10 H10 119.7 . .
C12 C11 C10 119.3(2) . .
C12 C11 H11 120.3 . .
C10 C11 H11 120.3 . .
C11 C12 C13 120.5(2) . .
C11 C12 H12 119.7 . .
C13 C12 H12 119.7 . .
C12 C13 C8 120.4(2) . .
C12 C13 H13 119.8 . .
C8 C13 H13 119.8 . .
Na O1W Na 98.19(6) . 3_677
Na O1W H1W1 108.4 . .
Na O1W H1W1 99.1 3_677 .
Na O1W H1W2 121.4 . .
Na O1W H1W2 122.2 3_677 .
H1W1 O1W H1W2 105.1 . .
Na O2W Na 96.24(7) 3_676 .
Na O2W H2W1 127.6 3_676 .
Na O2W H2W1 92.1 . .
Na O2W H2W2 110.8 3_676 .
Na O2W H2W2 127.1 . .
H2W1 O2W H2W2 104.3 . .
H3W1 O3W H3W2 104.8 . .

loop_
_geom_bond_atom_site_label_1
_geom_bond_atom_site_label_2
_geom_bond_distance
_geom_bond_site_symmetry_2
Na O2W 2.3553(18) 3_676
Na O1W 2.3675(19) .
Na O2W 2.3898(19) .
Na O1 2.4129(18) .
Na O1W 2.4559(19) 3_677
Na Na 3.533(2) 3_676
Na Na 3.646(2) 3_677
Na H2W1 2.5696 .
O1 C1 1.267(2) .
O2 C1 1.257(2) .
N1 C3 1.380(3) .
N1 C8 1.403(3) .
N1 H1N 0.85(3) .
C1 C2 1.497(2) .
C2 C7 1.398(3) .
C2 C3 1.417(3) .
C3 C4 1.408(3) .
C4 C5 1.379(3) .
C4 H4 0.9300 .
C5 C6 1.379(3) .
C5 H5 0.9300 .
C6 C7 1.379(3) .
C6 H6 0.9300 .
C7 H7 0.9300 .
C8 C13 1.389(3) .
C8 C9 1.390(3) .
C9 C10 1.374(3) .
C9 H9 0.9300 .
C10 C11 1.380(4) .
C10 H10 0.9300 .
C11 C12 1.377(4) .
C11 H11 0.9300 .
C12 C13 1.379(3) .
C12 H12 0.9300 .
C13 H13 0.9300 .
O1W Na 2.4559(19) 3_677
O1W H1W1 0.8572 .
O1W H1W2 0.8582 .
O2W Na 2.3553(19) 3_676
O2W H2W1 0.8593 .
O2W H2W2 0.8611 .
O3W H3W1 0.8590 .
O3W H3W2 0.8587 .

loop_
_geom_hbond_atom_site_label_D
_geom_hbond_atom_site_label_H
_geom_hbond_atom_site_label_A
_geom_hbond_distance_DH
_geom_hbond_distance_HA
_geom_hbond_distance_DA
_geom_hbond_angle_DHA
_geom_hbond_site_symmetry_A
N1 H1N O2 0.85(3) 1.96(3) 2.634(2) 136(3) .
O1W H1W1 O3W 0.86 1.91 2.753(2) 167.0 3_676
O1W H1W2 O1 0.86 1.98 2.833(2) 177.6 1_455
O2W H2W2 O3W 0.86 1.93 2.779(2) 166.4 1_455
O3W H3W1 O2 0.86 1.99 2.801(2) 156.0 .
O3W H3W2 O1 0.86 1.97 2.722(2) 145.7 1_554

loop_
_geom_torsion_atom_site_label_1
_geom_torsion_atom_site_label_2
_geom_torsion_atom_site_label_3
_geom_torsion_atom_site_label_4
_geom_torsion
Na O1 C1 O2 2.2(2)
Na O1 C1 C2 -179.69(11)
O2 C1 C2 C7 171.67(17)
O1 C1 C2 C7 -6.5(2)
O2 C1 C2 C3 -6.0(3)
O1 C1 C2 C3 175.79(17)
C8 N1 C3 C4 -6.4(4)
C8 N1 C3 C2 176.3(2)
C7 C2 C3 N1 175.91(19)
C1 C2 C3 N1 -6.4(3)
C7 C2 C3 C4 -1.5(3)
C1 C2 C3 C4 176.21(18)
N1 C3 C4 C5 -177.3(2)
C2 C3 C4 C5 0.1(3)
C3 C4 C5 C6 1.4(4)
C4 C5 C6 C7 -1.5(3)
C5 C6 C7 C2 0.1(3)
C3 C2 C7 C6 1.4(3)
C1 C2 C7 C6 -176.35(18)
C3 N1 C8 C13 -55.3(3)
C3 N1 C8 C9 129.6(2)
C13 C8 C9 C10 -0.2(3)
N1 C8 C9 C10 175.1(2)
C8 C9 C10 C11 0.7(4)
C9 C10 C11 C12 -0.5(4)
C10 C11 C12 C13 -0.3(4)
C11 C12 C13 C8 0.8(3)
C9 C8 C13 C12 -0.5(3)
N1 C8 C13 C12 -175.7(2)

_cod_database_fobs_code 2021771
